data_7014279
loop_
_publ_author_name
'Noveski, Daniel'
'Braun, Thomas'
'Neumann, Beate'
'Stammler, Anja'
'Stammler, Hans-Georg'

_publ_section_title
;
 C-F or C-H bond activation and C-C coupling reactions of fluorinated
 pyridines at rhodium: synthesis, structure and reactivity of a variety
 of tetrafluoropyridyl complexes.
;
_journal_issue 24
_journal_name_full 'Dalton transactions (Cambridge, England : 2003)'
_journal_page_first 4106
_journal_page_last 4119
_journal_paper_doi 10.1039/b414734k
_journal_year 2004
_chemical_formula_moiety 'C18 H30 F4 N O P2 Rh'
_chemical_formula_sum 'C18 H30 F4 N O P2 Rh'
_chemical_formula_weight 517.28
_chemical_name_systematic ?
_space_group_IT_number 2
_symmetry_cell_setting triclinic
_symmetry_space_group_name_Hall '-P 1'
_symmetry_space_group_name_H-M 'P -1'
_atom_sites_solution_hydrogens geom
_atom_sites_solution_primary direct
_atom_sites_solution_secondary difmap
_audit_creation_method SHELXL-97
_cell_angle_alpha 81.1990(4)
_cell_angle_beta 80.9360(3)
_cell_angle_gamma 77.7070(4)
_cell_formula_units_Z 2
_cell_length_a 8.79600(10)
_cell_length_b 8.95700(10)
_cell_length_c 14.55000(10)
_cell_measurement_reflns_used 5864
_cell_measurement_temperature 100(2)
_cell_measurement_theta_max 30.034
_cell_measurement_theta_min 2.910
_cell_volume 1097.553(19)
_computing_cell_refinement 'HKL Scalepack (Otwinowski & Minor 1997)'
_computing_data_collection 'KappaCCD '
_computing_data_reduction 'Denzo and Scalepak (Otwinowski & Minor, 1997)'
_computing_molecular_graphics 'SHELXTL-PLUS (1990)'
_computing_publication_material 'SHELXL-97 (Sheldrick, 1997)'
_computing_structure_refinement 'SHELXL-97 (Sheldrick, 1997)'
_computing_structure_solution 'SIR97(Cascarano al.,Acta Cryst.,1996,A52,C-79)'
_diffrn_ambient_temperature 100(2)
_diffrn_measured_fraction_theta_full 0.968
_diffrn_measured_fraction_theta_max 0.968
_diffrn_measurement_device_type KappaCCD
_diffrn_measurement_method CCD
_diffrn_radiation_monochromator graphite
_diffrn_radiation_source 'fine-focus sealed tube'
_diffrn_radiation_type MoK\a
_diffrn_radiation_wavelength 0.71073
_diffrn_reflns_av_R_equivalents 0.027
_diffrn_reflns_av_sigmaI/netI 0.0227
_diffrn_reflns_limit_h_max 12
_diffrn_reflns_limit_h_min -12
_diffrn_reflns_limit_k_max 12
_diffrn_reflns_limit_k_min -12
_diffrn_reflns_limit_l_max 20
_diffrn_reflns_limit_l_min -20
_diffrn_reflns_number 46459
_diffrn_reflns_theta_full 30.00
_diffrn_reflns_theta_max 30.00
_diffrn_reflns_theta_min 2.94
_exptl_absorpt_coefficient_mu 0.965
_exptl_absorpt_correction_T_max 0.8930
_exptl_absorpt_correction_T_min 0.8305
_exptl_absorpt_correction_type multi-scan
_exptl_absorpt_process_details 'Denzo and Scalepak (Otwinowski & Minor, 1997)'
_exptl_crystal_colour yellow
_exptl_crystal_density_diffrn 1.565
_exptl_crystal_density_method 'not measured'
_exptl_crystal_description irregular
_exptl_crystal_F_000 528
_exptl_crystal_size_max 0.20
_exptl_crystal_size_mid 0.17
_exptl_crystal_size_min 0.12
_refine_diff_density_max 0.868
_refine_diff_density_min -0.999
_refine_diff_density_rms 0.085
_refine_ls_extinction_method none
_refine_ls_goodness_of_fit_ref 1.189
_refine_ls_hydrogen_treatment mixed
_refine_ls_matrix_type full
_refine_ls_number_parameters 250
_refine_ls_number_reflns 6218
_refine_ls_number_restraints 0
_refine_ls_restrained_S_all 1.189
_refine_ls_R_factor_all 0.0287
_refine_ls_R_factor_gt 0.0261
_refine_ls_shift/su_max 0.002
_refine_ls_shift/su_mean 0.000
_refine_ls_structure_factor_coef Fsqd
_refine_ls_weighting_details 'calc w=1/[\s^2^(Fo^2^)+(0.0176P)^2^+0.7987P] where P=(Fo^2^+2Fc^2^)/3'
_refine_ls_weighting_scheme calc
_refine_ls_wR_factor_gt 0.0576
_refine_ls_wR_factor_ref 0.0587
_reflns_number_gt 5800
_reflns_number_total 6218
_reflns_threshold_expression >2sigma(I)
_cod_data_source_file b414734k.txt
_cod_data_source_block compound4a
_cod_depositor_comments
;
The following automatic conversions were performed:
'_symmetry_cell_setting' value 'Triclinic' changed to 'triclinic'
according to '/home/saulius/struct/CIF-dictionaries/cif_core.dic'
dictionary named 'cif_core.dic' version 2.4.1 from 2010-06-29.

Automatic conversion script
Id: cif_fix_enum 1527 2010-12-29 10:47:43Z saulius 
;
_cod_database_code 7014279

loop_
_symmetry_equiv_pos_as_xyz
'x, y, z'
'-x, -y, -z'

loop_
_atom_site_label
_atom_site_type_symbol
_atom_site_fract_x
_atom_site_fract_y
_atom_site_fract_z
_atom_site_U_iso_or_equiv
_atom_site_adp_type
_atom_site_occupancy
_atom_site_symmetry_multiplicity
_atom_site_calc_flag
_atom_site_refinement_flags
_atom_site_disorder_assembly
_atom_site_disorder_group
Rh1 Rh 0.065141(13) 0.722081(13) 0.283326(8) 0.01478(4) Uani 1 1 d . . .
P1 P -0.17100(5) 0.75981(5) 0.38002(3) 0.01612(8) Uani 1 1 d . . .
P2 P 0.27399(4) 0.73212(4) 0.16531(3) 0.01486(8) Uani 1 1 d . . .
F1 F 0.08994(12) 0.35782(11) 0.25956(7) 0.0243(2) Uani 1 1 d . . .
F2 F -0.02815(13) 0.22596(12) 0.14036(8) 0.0281(2) Uani 1 1 d . . .
F3 F -0.27118(12) 0.68474(12) 0.00615(7) 0.0250(2) Uani 1 1 d . . .
F4 F -0.16576(12) 0.84055(11) 0.11774(7) 0.0228(2) Uani 1 1 d . . .
O1 O 0.22364(17) 0.85087(17) 0.41214(9) 0.0324(3) Uani 1 1 d . . .
N1 N -0.15193(16) 0.45518(17) 0.07467(10) 0.0206(3) Uani 1 1 d . . .
C1 C -0.30856(19) 0.6305(2) 0.38354(12) 0.0219(3) Uani 1 1 d . . .
H1A H -0.4119 0.6770 0.4155 0.026 Uiso 1 1 calc R . .
H1B H -0.3224 0.6220 0.3184 0.026 Uiso 1 1 calc R . .
C2 C -0.2567(2) 0.4700(2) 0.43334(15) 0.0317(4) Uani 1 1 d . . .
H2A H -0.1550 0.4224 0.4018 0.047 Uiso 1 1 calc R . .
H2B H -0.3346 0.4072 0.4316 0.047 Uiso 1 1 calc R . .
H2C H -0.2470 0.4767 0.4987 0.047 Uiso 1 1 calc R . .
C3 C -0.2886(2) 0.94554(19) 0.33694(12) 0.0234(3) Uani 1 1 d . . .
H3A H -0.3020 0.9440 0.2708 0.028 Uiso 1 1 calc R . .
H3B H -0.3941 0.9583 0.3739 0.028 Uiso 1 1 calc R . .
C4 C -0.2161(3) 1.0835(2) 0.34291(15) 0.0333(4) Uani 1 1 d . . .
H4A H -0.2092 1.0901 0.4087 0.050 Uiso 1 1 calc R . .
H4B H -0.2819 1.1780 0.3165 0.050 Uiso 1 1 calc R . .
H4C H -0.1108 1.0711 0.3074 0.050 Uiso 1 1 calc R . .
C5 C -0.16595(19) 0.7718(2) 0.50407(11) 0.0207(3) Uani 1 1 d . . .
H5A H -0.1147 0.6699 0.5330 0.025 Uiso 1 1 calc R . .
H5B H -0.0991 0.8461 0.5078 0.025 Uiso 1 1 calc R . .
C6 C -0.3242(2) 0.8198(2) 0.56252(12) 0.0257(3) Uani 1 1 d . . .
H6A H -0.3752 0.9223 0.5363 0.039 Uiso 1 1 calc R . .
H6B H -0.3082 0.8224 0.6273 0.039 Uiso 1 1 calc R . .
H6C H -0.3910 0.7455 0.5614 0.039 Uiso 1 1 calc R . .
C7 C 0.41715(18) 0.84381(18) 0.18320(11) 0.0188(3) Uani 1 1 d . . .
H7A H 0.4588 0.8016 0.2432 0.023 Uiso 1 1 calc R . .
H7B H 0.5061 0.8323 0.1321 0.023 Uiso 1 1 calc R . .
C8 C 0.3464(2) 1.01547(19) 0.18511(12) 0.0220(3) Uani 1 1 d . . .
H8A H 0.3188 1.0614 0.1229 0.033 Uiso 1 1 calc R . .
H8B H 0.4233 1.0674 0.2024 0.033 Uiso 1 1 calc R . .
H8C H 0.2520 1.0273 0.2312 0.033 Uiso 1 1 calc R . .
C9 C 0.39345(18) 0.54518(18) 0.14056(11) 0.0186(3) Uani 1 1 d . . .
H9A H 0.3283 0.4860 0.1166 0.022 Uiso 1 1 calc R . .
H9B H 0.4809 0.5620 0.0907 0.022 Uiso 1 1 calc R . .
C10 C 0.4608(2) 0.4505(2) 0.22647(13) 0.0262(4) Uani 1 1 d . . .
H10A H 0.5352 0.5028 0.2462 0.039 Uiso 1 1 calc R . .
H10B H 0.5151 0.3484 0.2107 0.039 Uiso 1 1 calc R . .
H10C H 0.3755 0.4395 0.2776 0.039 Uiso 1 1 calc R . .
C11 C 0.21158(18) 0.82075(18) 0.05169(11) 0.0182(3) Uani 1 1 d . . .
H11A H 0.1436 0.7580 0.0337 0.022 Uiso 1 1 calc R . .
H11B H 0.1468 0.9239 0.0597 0.022 Uiso 1 1 calc R . .
C12 C 0.3430(2) 0.8387(2) -0.02910(12) 0.0222(3) Uani 1 1 d . . .
H12A H 0.4053 0.9091 -0.0153 0.033 Uiso 1 1 calc R . .
H12B H 0.2973 0.8805 -0.0871 0.033 Uiso 1 1 calc R . .
H12C H 0.4105 0.7380 -0.0367 0.033 Uiso 1 1 calc R . .
C13 C -0.03019(17) 0.60989(18) 0.19677(11) 0.0158(3) Uani 1 1 d . . .
C14 C -0.00187(18) 0.45034(18) 0.19822(11) 0.0180(3) Uani 1 1 d . . .
C15 C -0.06209(19) 0.38043(18) 0.13758(12) 0.0200(3) Uani 1 1 d . . .
C16 C -0.18135(18) 0.60581(19) 0.07150(11) 0.0189(3) Uani 1 1 d . . .
C17 C -0.12567(18) 0.68438(18) 0.12929(11) 0.0174(3) Uani 1 1 d . . .
C18 C 0.16085(19) 0.80482(19) 0.36257(11) 0.0199(3) Uani 1 1 d . . .

loop_
_atom_site_aniso_label
_atom_site_aniso_U_11
_atom_site_aniso_U_22
_atom_site_aniso_U_33
_atom_site_aniso_U_23
_atom_site_aniso_U_13
_atom_site_aniso_U_12
Rh1 0.01476(6) 0.01621(6) 0.01412(6) -0.00410(4) -0.00117(4) -0.00359(4)
P1 0.01578(18) 0.01731(18) 0.01527(18) -0.00449(14) -0.00012(14) -0.00283(14)
P2 0.01403(17) 0.01609(17) 0.01504(18) -0.00404(14) -0.00092(13) -0.00343(14)
F1 0.0274(5) 0.0194(5) 0.0262(5) -0.0016(4) -0.0100(4) -0.0007(4)
F2 0.0361(6) 0.0189(5) 0.0320(6) -0.0079(4) -0.0056(5) -0.0073(4)
F3 0.0225(5) 0.0331(5) 0.0202(5) -0.0029(4) -0.0087(4) -0.0030(4)
F4 0.0239(5) 0.0158(4) 0.0288(5) -0.0037(4) -0.0090(4) 0.0005(4)
O1 0.0421(8) 0.0411(8) 0.0222(6) -0.0069(6) -0.0056(6) -0.0231(6)
N1 0.0190(6) 0.0263(7) 0.0189(7) -0.0073(5) 0.0001(5) -0.0082(5)
C1 0.0172(7) 0.0258(8) 0.0243(8) -0.0065(6) 0.0001(6) -0.0077(6)
C2 0.0355(10) 0.0233(9) 0.0377(10) -0.0035(7) -0.0014(8) -0.0115(8)
C3 0.0235(8) 0.0217(8) 0.0201(8) -0.0024(6) 0.0004(6) 0.0038(6)
C4 0.0456(12) 0.0184(8) 0.0323(10) -0.0010(7) -0.0027(8) -0.0016(8)
C5 0.0212(8) 0.0250(8) 0.0155(7) -0.0046(6) -0.0001(6) -0.0039(6)
C6 0.0262(9) 0.0307(9) 0.0183(8) -0.0052(7) 0.0035(6) -0.0046(7)
C7 0.0163(7) 0.0207(7) 0.0205(7) -0.0047(6) -0.0013(6) -0.0055(6)
C8 0.0233(8) 0.0196(7) 0.0235(8) -0.0034(6) -0.0007(6) -0.0064(6)
C9 0.0176(7) 0.0174(7) 0.0202(7) -0.0051(6) -0.0009(6) -0.0013(6)
C10 0.0305(9) 0.0201(8) 0.0275(9) -0.0019(7) -0.0079(7) -0.0012(7)
C11 0.0179(7) 0.0205(7) 0.0155(7) -0.0011(6) -0.0023(5) -0.0026(6)
C12 0.0229(8) 0.0241(8) 0.0179(7) -0.0001(6) 0.0003(6) -0.0046(6)
C13 0.0133(6) 0.0195(7) 0.0151(7) -0.0048(5) 0.0001(5) -0.0039(5)
C14 0.0170(7) 0.0201(7) 0.0163(7) -0.0020(6) -0.0016(5) -0.0029(6)
C15 0.0216(8) 0.0181(7) 0.0212(8) -0.0058(6) 0.0015(6) -0.0064(6)
C16 0.0141(7) 0.0277(8) 0.0151(7) -0.0041(6) -0.0007(5) -0.0042(6)
C17 0.0136(7) 0.0189(7) 0.0192(7) -0.0047(6) 0.0007(5) -0.0022(5)
C18 0.0219(8) 0.0228(8) 0.0159(7) -0.0032(6) 0.0009(6) -0.0079(6)

loop_
_atom_type_symbol
_atom_type_description
_atom_type_scat_dispersion_real
_atom_type_scat_dispersion_imag
_atom_type_scat_source
C C 0.0033 0.0016 'International Tables Vol C Tables 4.2.6.8 and 6.1.1.4'
H H 0.0000 0.0000 'International Tables Vol C Tables 4.2.6.8 and 6.1.1.4'
N N 0.0061 0.0033 'International Tables Vol C Tables 4.2.6.8 and 6.1.1.4'
F F 0.0171 0.0103 'International Tables Vol C Tables 4.2.6.8 and 6.1.1.4'
O O 0.0106 0.0060 'International Tables Vol C Tables 4.2.6.8 and 6.1.1.4'
P P 0.1023 0.0942 'International Tables Vol C Tables 4.2.6.8 and 6.1.1.4'
Rh Rh -1.1178 0.9187 'International Tables Vol C Tables 4.2.6.8 and 6.1.1.4'

loop_
_geom_angle_atom_site_label_1
_geom_angle_atom_site_label_2
_geom_angle_atom_site_label_3
_geom_angle
_geom_angle_site_symmetry_1
_geom_angle_site_symmetry_3
_geom_angle_publ_flag
C18 Rh1 C13 174.95(7) . . ?
C18 Rh1 P1 91.54(5) . . ?
C13 Rh1 P1 90.48(4) . . ?
C18 Rh1 P2 91.79(5) . . ?
C13 Rh1 P2 87.26(4) . . ?
P1 Rh1 P2 166.954(15) . . ?
C5 P1 C1 103.54(8) . . ?
C5 P1 C3 104.71(8) . . ?
C1 P1 C3 101.01(8) . . ?
C5 P1 Rh1 117.81(6) . . ?
C1 P1 Rh1 119.51(6) . . ?
C3 P1 Rh1 108.12(6) . . ?
C9 P2 C11 103.78(7) . . ?
C9 P2 C7 104.13(7) . . ?
C11 P2 C7 103.80(7) . . ?
C9 P2 Rh1 115.27(5) . . ?
C11 P2 Rh1 112.73(5) . . ?
C7 P2 Rh1 115.74(5) . . ?
C15 N1 C16 115.23(14) . . ?
C2 C1 P1 114.02(13) . . ?
C4 C3 P1 113.56(13) . . ?
C6 C5 P1 116.18(12) . . ?
C8 C7 P2 112.71(11) . . ?
C10 C9 P2 112.99(11) . . ?
C12 C11 P2 116.03(11) . . ?
C17 C13 C14 111.69(14) . . ?
C17 C13 Rh1 124.52(11) . . ?
C14 C13 Rh1 123.77(11) . . ?
F1 C14 C15 117.60(14) . . ?
F1 C14 C13 120.19(14) . . ?
C15 C14 C13 122.19(15) . . ?
N1 C15 F2 115.93(14) . . ?
N1 C15 C14 124.21(15) . . ?
F2 C15 C14 119.86(15) . . ?
N1 C16 F3 116.09(14) . . ?
N1 C16 C17 124.16(15) . . ?
F3 C16 C17 119.75(15) . . ?
F4 C17 C16 117.53(14) . . ?
F4 C17 C13 119.96(14) . . ?
C16 C17 C13 122.51(15) . . ?
O1 C18 Rh1 177.49(16) . . ?

loop_
_geom_bond_atom_site_label_1
_geom_bond_atom_site_label_2
_geom_bond_distance
_geom_bond_site_symmetry_2
_geom_bond_publ_flag
Rh1 C18 1.8494(16) . ?
Rh1 C13 2.0924(15) . ?
Rh1 P1 2.3095(4) . ?
Rh1 P2 2.3153(4) . ?
P1 C5 1.8326(16) . ?
P1 C1 1.8347(17) . ?
P1 C3 1.8394(17) . ?
P2 C9 1.8313(16) . ?
P2 C11 1.8339(16) . ?
P2 C7 1.8368(16) . ?
F1 C14 1.3606(18) . ?
F2 C15 1.3476(19) . ?
F3 C16 1.3495(18) . ?
F4 C17 1.3586(18) . ?
O1 C18 1.144(2) . ?
N1 C15 1.314(2) . ?
N1 C16 1.314(2) . ?
C1 C2 1.519(3) . ?
C3 C4 1.526(3) . ?
C5 C6 1.526(2) . ?
C7 C8 1.534(2) . ?
C9 C10 1.526(2) . ?
C11 C12 1.529(2) . ?
C13 C17 1.391(2) . ?
C13 C14 1.395(2) . ?
C14 C15 1.381(2) . ?
C16 C17 1.378(2) . ?
